data_4304509
loop_
_publ_author_name
'Marie-Laure Bonnet'
'Christophe Aronica'
'Guillaume Chastanet'
'Guillaume Pilet'
'Dominique Luneau'
'Corine Mathoni\`ere'
'Rodolphe Cl\'erac'
'Vincent Robert'

_publ_contact_author_address
; 
Groupe de Cristallographie et Ing\'enierie Mol\'eculaire
Laboratoire des Multimat\'eriaux et Interfaces
UMR 5615 CNRS-Universit\'e Claude Bernard Lyon 1
B\^at. Jules Raulin
43 bd du 11 Novembre 1918
69622 Villeurbanne cedex
FRANCE
;
_publ_contact_author_email guillaume.pilet@univ-lyon1.fr
_publ_contact_author_fax '(+33)4 72 43 11 60'
_publ_contact_author_name 'Guillaume Pilet'
_publ_contact_author_phone '(+33)4 72 44 82 20'
_publ_section_title
;
Nickel(II) Chain with Alternating End-On/End-to-End Single Azido Bridges:
A Combined Structural, Magnetic, and Theoretical Study
;
_journal_name_full 'Inorganic Chemistry'
_journal_page_first 1127
_journal_page_last 1133
_journal_paper_doi 10.1021/ic702012r
_journal_volume 47
_journal_year 2008
_chemical_formula_moiety 'C10 H18 F3 N5 Ni O2'
_chemical_formula_sum 'C10 H18 F3 N5 Ni O2'
_chemical_formula_weight 355.9
_space_group_IT_number 15
_symmetry_cell_setting monoclinic
_symmetry_space_group_name_Hall '-C 2yc'
_symmetry_space_group_name_H-M 'C 1 2/c 1'
_atom_sites_solution_hydrogens geom
_atom_sites_solution_primary direct
_audit_creation_date 06-05-29
_audit_creation_method CRYSTALS_ver_12.82
_cell_angle_alpha 90
_cell_angle_beta 120.81(2)
_cell_angle_gamma 90
_cell_formula_units_Z 8
_cell_length_a 21.570(7)
_cell_length_b 10.79(1)
_cell_length_c 16.154(5)
_cell_measurement_reflns_used 2658
_cell_measurement_temperature 290
_cell_measurement_theta_max 29
_cell_measurement_theta_min 2
_cell_volume 3229(3)
_computing_cell_refinement 'DENZO/SCALEPACK (Otwinowski & Minor, 1997)'
_computing_data_collection 'COLLECT. Nonius (1997-2001).'
_computing_data_reduction 'DENZO/SCALEPACK (Otwinowski & Minor, 1997)'
_computing_molecular_graphics 'CAMERON (Watkin et al., 1996)'
_computing_publication_material 'CRYSTALS (Betteridge et al., 2003)'
_computing_structure_refinement 'CRYSTALS (Betteridge et al., 2003)'
_computing_structure_solution 'SIR97 (Altomare et al., 1999)'
_diffrn_ambient_temperature 290
_diffrn_measured_fraction_theta_full 0.996
_diffrn_measured_fraction_theta_max 0.986
_diffrn_measurement_device_type 'Nonius Kappa CCD'
_diffrn_measurement_method \w/2\q
_diffrn_radiation_monochromator graphite
_diffrn_radiation_type 'Mo K\a'
_diffrn_radiation_wavelength 0.71073
_diffrn_reflns_av_R_equivalents 0.000
_diffrn_reflns_limit_h_max 25
_diffrn_reflns_limit_h_min 0
_diffrn_reflns_limit_k_max 12
_diffrn_reflns_limit_k_min 0
_diffrn_reflns_limit_l_max 16
_diffrn_reflns_limit_l_min -18
_diffrn_reflns_number 2911
_diffrn_reflns_theta_full 24.318
_diffrn_reflns_theta_max 24.814
_diffrn_reflns_theta_min 2.185
_diffrn_standards_number 0
_exptl_absorpt_coefficient_mu 1.252
_exptl_absorpt_correction_T_max 0.9877
_exptl_absorpt_correction_T_min 0.9877
_exptl_absorpt_correction_type none
_exptl_crystal_colour blue
_exptl_crystal_density_diffrn 1.465
_exptl_crystal_description cubic
_exptl_crystal_F_000 1472
_exptl_crystal_size_max 0.02
_exptl_crystal_size_mid 0.02
_exptl_crystal_size_min 0.01
_refine_diff_density_max 0.41
_refine_diff_density_min -0.47
_refine_ls_extinction_method None
_refine_ls_goodness_of_fit_ref 1.1308
_refine_ls_hydrogen_treatment noref
_refine_ls_matrix_type full
_refine_ls_number_parameters 193
_refine_ls_number_reflns 1934
_refine_ls_number_restraints 0
_refine_ls_R_factor_all 0.0717
_refine_ls_R_factor_gt 0.0521
_refine_ls_shift/su_max 0.000580
_refine_ls_structure_factor_coef F
_refine_ls_weighting_details
;
 Method, part 1, Chebychev polynomial, (Watkin, 1994, Prince, 1982) 
 [weight] = 1.0/[A~0~*T~0~(x)+A~1~*T~1~(x) ... +A~n-1~]*T~n-1~(x)] 
 where A~i~ are the Chebychev coefficients listed below and x= Fcalc/Fmax 
 Method = Robust Weighting (Prince, 1982) 
 W = [weight] * [1-(deltaF/6*sigmaF)^2^]^2^ 
 A~i~ are: 
 1.64 0.191 1.14 -0.261 
;
_refine_ls_weighting_scheme calc
_refine_ls_wR_factor_all 0.0740
_refine_ls_wR_factor_gt 0.0601
_refine_ls_wR_factor_ref 0.0601
_reflns_limit_h_max 21
_reflns_limit_h_min -25
_reflns_limit_k_max 12
_reflns_limit_k_min 0
_reflns_limit_l_max 18
_reflns_limit_l_min 0
_reflns_number_gt 1934
_reflns_number_total 2753
_reflns_threshold_expression I>3.00u(I)
_oxford_diffrn_Wilson_B_factor 0.00
_oxford_diffrn_Wilson_scale 0.00
_oxford_refine_ls_scale 0.3647(12)
_oxford_structure_analysis_title 'import in C 2/c'
_cod_data_source_file ic702012r-file001.cif
_cod_data_source_block CRYSTALS_cif
_cod_depositor_comments
;
The following automatic conversions were performed:
'_symmetry_cell_setting' value 'Monoclinic' changed to 'monoclinic'
according to '/home/saulius/struct/CIF-dictionaries/cif_core.dic'
dictionary named 'cif_core.dic' version 2.4.1 from 2010-06-29.

Automatic conversion script
Id: cif_fix_enum 1527 2010-12-29 10:47:43Z saulius 

2020-11-06
Z value and formula fixed to values more according to usual
chemical conventions.                 miguel
;
_cod_original_formula_sum 'C20 H36 F6 N10 Ni2 O4'
_cod_original_formula_weight 711.9
_cod_original_formula_moiety 'C20 H36 F6 N10 Ni2 O4'
_cod_original_formula_units_Z 4
_cod_original_cell_volume 3228(4)
_cod_original_sg_symbol_H-M 'C 1 2/c 1 '
_cod_database_code 4304509

loop_
_symmetry_equiv_pos_as_xyz
x,y,z
-x,-y,-z
x+1/2,y+1/2,z
-x+1/2,-y+1/2,-z
-x,y,-z+1/2
x,-y,z+1/2
-x+1/2,y+1/2,-z+1/2
x+1/2,-y+1/2,z+1/2

loop_
_atom_site_label
_atom_site_type_symbol
_atom_site_fract_x
_atom_site_fract_y
_atom_site_fract_z
_atom_site_U_iso_or_equiv
_atom_site_occupancy
_atom_site_adp_type
_atom_site_refinement_flags_posn
_atom_site_refinement_flags_adp
_atom_site_refinement_flags_occupancy
_atom_site_disorder_assembly
_atom_site_disorder_group
_atom_site_attached_hydrogens
Ni1 Ni 0.45906(3) 0.15671(5) 0.11283(3) 0.0480 1.0000 Uani . . . . . .
N1 N 0.41729(19) 0.2315(4) -0.0210(2) 0.0614 1.0000 Uani . . . . . .
N2 N 0.3553(2) 0.0628(4) 0.0471(3) 0.0710 1.0000 Uani . . . . . .
N3 N 0.5000 0.0799(5) 0.2500 0.0525 1.0000 Uani S T . . . .
N4 N 0.5000 -0.0322(6) 0.2500 0.0666 1.0000 Uani S T . . . .
N5 N 0.5000 -0.1361(7) 0.2500 0.1078 1.0000 Uani S T . . . .
N6 N 0.5104(2) 0.0171(4) 0.0779(2) 0.0591 1.0000 Uani . . . . . .
N7 N 0.5000 0.0000 0.0000 0.0511 1.0000 Uani S . . . . .
O1 O 0.54838(15) 0.2652(3) 0.16270(19) 0.0575 1.0000 Uani . . . . . .
O2 O 0.41162(17) 0.2997(3) 0.1542(2) 0.0611 1.0000 Uani . . . . . .
F1 F 0.68832(18) 0.2407(4) 0.1905(3) 0.1120 1.0000 Uani . . . . . .
F2 F 0.66677(19) 0.4108(4) 0.2331(3) 0.1017 1.0000 Uani . . . . . .
F3 F 0.6668(2) 0.4002(6) 0.1028(3) 0.1564 1.0000 Uani . . . . . .
C1 C 0.6469(3) 0.3409(6) 0.1556(4) 0.0739 1.0000 Uani . . . . . .
C2 C 0.5674(2) 0.3060(4) 0.1042(3) 0.0576 1.0000 Uani . . . . . .
C3 C 0.5278(3) 0.3190(5) 0.0073(3) 0.0651 1.0000 Uani . . . . . .
C4 C 0.4539(3) 0.2845(5) -0.0539(3) 0.0652 1.0000 Uani . . . . . .
C5 C 0.4216(3) 0.3111(6) -0.1600(4) 0.0866 1.0000 Uani . . . . . .
C6 C 0.3432(3) 0.1913(7) -0.0871(3) 0.0899 1.0000 Uani . . . . . .
C7 C 0.3089(3) 0.1523(6) -0.0296(4) 0.0829 1.0000 Uani . . . . . .
C8 C 0.3541(3) -0.0596(7) 0.0064(5) 0.1029 1.0000 Uani . . . . . .
C9 C 0.3270(3) 0.0495(7) 0.1137(4) 0.0888 1.0000 Uani . . . . . .
C10 C 0.4120(3) 0.4267(5) 0.1306(4) 0.0748 1.0000 Uani . . . . . .
H101 H 0.3873 0.4783 0.1573 0.0928 1.0000 Uiso . . . . . .
H102 H 0.4631 0.4566 0.1596 0.0928 1.0000 Uiso . . . . . .
H103 H 0.3862 0.4371 0.0593 0.0928 1.0000 Uiso . . . . . .
H91 H 0.3574 -0.0115 0.1663 0.1187 1.0000 Uiso . . . . . .
H92 H 0.3283 0.1313 0.1438 0.1187 1.0000 Uiso . . . . . .
H93 H 0.2759 0.0185 0.0775 0.1187 1.0000 Uiso . . . . . .
H81 H 0.3858 -0.1202 0.0595 0.1275 1.0000 Uiso . . . . . .
H82 H 0.3721 -0.0550 -0.0398 0.1275 1.0000 Uiso . . . . . .
H83 H 0.3035 -0.0946 -0.0288 0.1275 1.0000 Uiso . . . . . .
H71 H 0.3021 0.2296 0.0007 0.0974 1.0000 Uiso . . . . . .
H72 H 0.2604 0.1156 -0.0739 0.0974 1.0000 Uiso . . . . . .
H61 H 0.3428 0.1186 -0.1265 0.1035 1.0000 Uiso . . . . . .
H62 H 0.3144 0.2605 -0.1328 0.1035 1.0000 Uiso . . . . . .
H51 H 0.3702 0.2845 -0.1971 0.1108 1.0000 Uiso . . . . . .
H52 H 0.4496 0.2658 -0.1850 0.1108 1.0000 Uiso . . . . . .
H53 H 0.4246 0.4028 -0.1700 0.1108 1.0000 Uiso . . . . . .
H31 H 0.5531 0.3558 -0.0244 0.0814 1.0000 Uiso . . . . . .
H1 H 0.4176 0.3008 0.2096 0.0500 1.0000 Uiso . . . . . .

loop_
_atom_site_aniso_label
_atom_site_aniso_U_11
_atom_site_aniso_U_22
_atom_site_aniso_U_33
_atom_site_aniso_U_23
_atom_site_aniso_U_13
_atom_site_aniso_U_12
Ni1 0.0480(3) 0.0638(3) 0.0355(3) -0.0014(2) 0.0236(2) 0.0028(2)
N1 0.0539(19) 0.090(3) 0.0389(17) 0.0033(17) 0.0229(15) 0.0118(18)
N2 0.060(2) 0.091(3) 0.069(2) -0.023(2) 0.0385(19) -0.012(2)
N3 0.066(3) 0.061(3) 0.042(2) 0.0000 0.036(2) 0.0000
N4 0.101(4) 0.061(4) 0.060(3) 0.0000 0.058(3) 0.0000
N5 0.189(9) 0.070(5) 0.111(6) 0.0000 0.111(7) 0.0000
N6 0.070(2) 0.076(2) 0.0393(19) 0.0020(16) 0.0337(16) 0.0151(18)
N7 0.051(2) 0.061(3) 0.047(3) 0.004(2) 0.029(2) 0.011(2)
O1 0.0591(16) 0.073(2) 0.0435(14) 0.0022(13) 0.0289(13) -0.0081(14)
O2 0.0758(19) 0.0719(18) 0.0430(14) 0.0056(13) 0.0357(14) 0.0121(15)
F1 0.0673(18) 0.126(3) 0.123(3) -0.017(3) 0.0347(19) 0.007(2)
F2 0.091(2) 0.111(3) 0.097(2) -0.026(2) 0.0440(19) -0.027(2)
F3 0.105(3) 0.269(6) 0.101(3) 0.035(3) 0.057(2) -0.066(4)
C1 0.070(3) 0.093(4) 0.067(3) 0.007(3) 0.041(3) -0.008(3)
C2 0.068(3) 0.062(2) 0.053(2) 0.0116(19) 0.038(2) 0.003(2)
C3 0.073(3) 0.077(3) 0.053(2) 0.022(2) 0.039(2) 0.009(2)
C4 0.077(3) 0.075(3) 0.046(2) 0.015(2) 0.033(2) 0.027(2)
C5 0.094(4) 0.118(5) 0.049(3) 0.026(3) 0.037(3) 0.031(3)
C6 0.061(3) 0.154(6) 0.042(2) -0.004(3) 0.017(2) 0.015(3)
C7 0.046(2) 0.138(5) 0.056(3) -0.013(3) 0.020(2) 0.004(3)
C8 0.088(4) 0.110(5) 0.119(5) -0.058(4) 0.059(4) -0.037(4)
C9 0.068(3) 0.124(5) 0.092(4) -0.015(4) 0.054(3) -0.017(3)
C10 0.081(3) 0.072(3) 0.072(3) 0.011(2) 0.040(3) 0.016(3)

loop_
_atom_type_symbol
_atom_type_scat_dispersion_real
_atom_type_scat_dispersion_imag
_atom_type_scat_Cromer_Mann_a1
_atom_type_scat_Cromer_Mann_b1
_atom_type_scat_Cromer_Mann_a2
_atom_type_scat_Cromer_Mann_b2
_atom_type_scat_Cromer_Mann_a3
_atom_type_scat_Cromer_Mann_b3
_atom_type_scat_Cromer_Mann_a4
_atom_type_scat_Cromer_Mann_b4
_atom_type_scat_Cromer_Mann_c
_atom_type_scat_source
C 0.0033 0.0016 2.3100 20.8439 1.0200 10.2075 1.5886 0.5687 0.8650 51.6512 0.2156 'International Tables Vol C 4.2.6.8 and 6.1.1.4'
H 0.0000 0.0000 0.4930 10.5109 0.3229 26.1257 0.1402 3.1424 0.0408 57.7998 0.0030 'International Tables Vol C 4.2.6.8 and 6.1.1.4'
N 0.0061 0.0033 12.2126 0.0057 3.1322 9.8933 2.0125 28.9975 1.1663 0.5826 -11.5290 'International Tables Vol C 4.2.6.8 and 6.1.1.4'
O 0.0106 0.0060 3.0485 13.2771 2.2868 5.7011 1.5463 0.3239 0.8670 32.9089 0.2508 'International Tables Vol C 4.2.6.8 and 6.1.1.4'
F 0.0171 0.0103 3.5392 10.2825 2.6412 4.2944 1.5170 0.2615 1.0243 26.1476 0.2776 'International Tables Vol C 4.2.6.8 and 6.1.1.4'
Ni 0.3393 1.1124 12.8376 3.8785 7.2920 0.2565 4.4438 12.1763 2.3800 66.3421 1.0341 'International Tables Vol C 4.2.6.8 and 6.1.1.4'

loop_
_geom_angle_atom_site_label_1
_geom_angle_site_symmetry_1
_geom_angle_atom_site_label_2
_geom_angle_site_symmetry_2
_geom_angle_atom_site_label_3
_geom_angle_site_symmetry_3
_geom_angle
_geom_angle_publ_flag
N1 . Ni1 . N2 . 83.16(17) yes
N1 . Ni1 . N3 . 178.91(10) yes
N2 . Ni1 . N3 . 95.93(14) yes
N1 . Ni1 . N6 . 90.34(15) yes
N2 . Ni1 . N6 . 95.01(16) yes
N3 . Ni1 . N6 . 90.33(14) yes
N1 . Ni1 . O1 . 90.39(14) yes
N2 . Ni1 . O1 . 171.98(15) yes
N3 . Ni1 . O1 . 90.47(12) yes
N6 . Ni1 . O1 . 89.78(16) yes
N1 . Ni1 . O2 . 91.37(13) yes
N2 . Ni1 . O2 . 87.17(15) yes
N3 . Ni1 . O2 . 87.99(13) yes
N6 . Ni1 . O2 . 177.38(13) yes
O1 . Ni1 . O2 . 88.22(15) yes
Ni1 . N1 . C4 . 125.6(3) yes
Ni1 . N1 . C6 . 112.5(3) yes
C4 . N1 . C6 . 120.2(4) yes
Ni1 . N2 . C7 . 101.0(3) yes
Ni1 . N2 . C8 . 114.5(3) yes
C7 . N2 . C8 . 111.2(5) yes
Ni1 . N2 . C9 . 113.1(3) yes
C7 . N2 . C9 . 108.4(4) yes
C8 . N2 . C9 . 108.5(5) yes
Ni1 . N3 . Ni1 5_655 133.3(3) yes
Ni1 . N3 . N4 . 113.35(14) yes
Ni1 5_655 N3 . N4 . 113.35(14) yes
N3 . N4 . N5 . 179.990 yes
Ni1 . N6 . N7 . 124.1(2) yes
N6 . N7 . N6 2_655 179.990 yes
Ni1 . O1 . C2 . 120.0(3) yes
Ni1 . O2 . C10 . 122.8(3) yes
Ni1 . O2 . H1 . 120.5 no
C10 . O2 . H1 . 104.7 no
F1 . C1 . F2 . 103.8(4) yes
F1 . C1 . F3 . 107.5(5) yes
F2 . C1 . F3 . 106.4(5) yes
F1 . C1 . C2 . 110.8(5) yes
F2 . C1 . C2 . 112.6(4) yes
F3 . C1 . C2 . 115.0(4) yes
C1 . C2 . O1 . 112.2(4) yes
C1 . C2 . C3 . 118.2(4) yes
O1 . C2 . C3 . 129.6(4) yes
C2 . C3 . C4 . 126.3(4) yes
C2 . C3 . H31 . 116.6 no
C4 . C3 . H31 . 117.2 no
C3 . C4 . N1 . 122.2(4) yes
C3 . C4 . C5 . 115.9(5) yes
N1 . C4 . C5 . 121.9(5) yes
C4 . C5 . H51 . 110.6 no
C4 . C5 . H52 . 109.9 no
H51 . C5 . H52 . 109.3 no
C4 . C5 . H53 . 109.7 no
H51 . C5 . H53 . 109.2 no
H52 . C5 . H53 . 108.1 no
N1 . C6 . C7 . 109.2(4) yes
N1 . C6 . H61 . 110.1 no
C7 . C6 . H61 . 108.9 no
N1 . C6 . H62 . 110.3 no
C7 . C6 . H62 . 110.2 no
H61 . C6 . H62 . 108.2 no
C6 . C7 . N2 . 111.2(4) yes
C6 . C7 . H71 . 107.7 no
N2 . C7 . H71 . 109.5 no
C6 . C7 . H72 . 109.4 no
N2 . C7 . H72 . 110.6 no
H71 . C7 . H72 . 108.3 no
N2 . C8 . H81 . 110.5 no
N2 . C8 . H82 . 111.4 no
H81 . C8 . H82 . 108.1 no
N2 . C8 . H83 . 110.8 no
H81 . C8 . H83 . 107.5 no
H82 . C8 . H83 . 108.5 no
N2 . C9 . H91 . 110.0 no
N2 . C9 . H92 . 110.3 no
H91 . C9 . H92 . 108.7 no
N2 . C9 . H93 . 110.2 no
H91 . C9 . H93 . 108.6 no
H92 . C9 . H93 . 109.1 no
O2 . C10 . H101 . 109.9 no
O2 . C10 . H102 . 109.8 no
H101 . C10 . H102 . 108.6 no
O2 . C10 . H103 . 109.9 no
H101 . C10 . H103 . 109.2 no
H102 . C10 . H103 . 109.4 no

loop_
_geom_bond_atom_site_label_1
_geom_bond_site_symmetry_1
_geom_bond_atom_site_label_2
_geom_bond_site_symmetry_2
_geom_bond_distance
_geom_bond_publ_flag
Ni1 . N1 . 2.035(3) yes
Ni1 . N2 . 2.175(4) yes
Ni1 . N3 . 2.091(2) yes
Ni1 . N6 . 2.109(4) yes
Ni1 . O1 . 2.035(3) yes
Ni1 . O2 . 2.138(3) yes
N1 . C4 . 1.289(6) yes
N1 . C6 . 1.461(7) yes
N2 . C7 . 1.482(7) yes
N2 . C8 . 1.470(7) yes
N2 . C9 . 1.490(7) yes
N3 . N4 . 1.209(8) yes
N4 . N5 . 1.121(9) yes
N6 . N7 . 1.175(3) yes
O1 . C2 . 1.285(5) yes
O2 . C10 . 1.423(6) yes
O2 . H1 . 0.837 no
F1 . C1 . 1.331(7) yes
F2 . C1 . 1.330(7) yes
F3 . C1 . 1.304(6) yes
C1 . C2 . 1.521(7) yes
C2 . C3 . 1.353(6) yes
C3 . C4 . 1.430(7) yes
C3 . H31 . 1.001 no
C4 . C5 . 1.511(6) yes
C5 . H51 . 0.995 no
C5 . H52 . 1.008 no
C5 . H53 . 1.009 no
C6 . C7 . 1.513(8) yes
C6 . H61 . 1.008 no
C6 . H62 . 1.008 no
C7 . H71 . 1.015 no
C7 . H72 . 0.999 no
C8 . H81 . 1.015 no
C8 . H82 . 1.003 no
C8 . H83 . 1.010 no
C9 . H91 . 1.008 no
C9 . H92 . 1.001 no
C9 . H93 . 1.004 no
C10 . H101 . 1.007 no
C10 . H102 . 1.005 no
C10 . H103 . 0.997 no

loop_
_geom_hbond_atom_site_label_D
_geom_hbond_site_symmetry_D
_geom_hbond_atom_site_label_H
_geom_hbond_site_symmetry_H
_geom_hbond_atom_site_label_A
_geom_hbond_site_symmetry_A
_geom_hbond_angle_DHA
_geom_hbond_distance_DH
_geom_hbond_distance_HA
_geom_hbond_distance_DA
_geom_hbond_publ_flag
O2 . H1 . O1 5_655 161.9 0.837 1.841 2.649 yes
